data_9015441
loop_
_publ_author_name
'Amoros, P.'
'Beltran-Porter D'
'Le Bail, A.'
'Ferey, G.'
'Villeneuve, G.'

_publ_section_title
;
 Crystal structure of A(VO2)(HPO4)(A=NH4,K,Rb) solved
 from X-ray powder diffraction
 _cod_database_code 1000080
;
_journal_name_full 'European Journal of Solid State and Inorganic Chemistry'
_journal_page_first 599
_journal_page_last 607
_journal_volume 25
_journal_year 1988
_chemical_formula_sum 'N O6 P V'
_space_group_IT_number 61
_symmetry_space_group_name_Hall '-P 2ac 2ab'
_symmetry_space_group_name_H-M 'P b c a'
_cell_angle_alpha 90
_cell_angle_beta 90
_cell_angle_gamma 90
_cell_length_a 6.8064
_cell_length_b 9.2567
_cell_length_c 17.732
_cell_formula_units_Z 8
_cell_volume 1117.201
_database_code_amcsd 0012524
_exptl_crystal_density_diffrn 2.282
_cod_original_formula_sum 'N V P O6'
_cod_database_code 9015441
_amcsd_formula_title NH4(VO2)(HPO4)

loop_
_space_group_symop_operation_xyz
x,y,z
x,1/2-y,1/2+z
-x,1/2+y,1/2-z
1/2-x,1/2+y,z
1/2+x,1/2-y,-z
1/2+x,y,1/2-z
1/2-x,-y,1/2+z
-x,-y,-z

loop_
_atom_site_label
_atom_site_fract_x
_atom_site_fract_y
_atom_site_fract_z
N 0.27200 0.81130 0.09530
V 0.02300 0.95870 0.75870
P 0.81220 0.89880 0.60090
O1 0.86300 0.74760 0.56200
O2 0.76700 0.01580 0.53950
O3 0.10700 0.88560 0.85320
O4 0.48700 0.95000 0.84930
O5 -0.02000 0.87770 0.23130
O6 0.20700 0.09700 0.22600

loop_
_cod_related_entry_id
_cod_related_entry_database
_cod_related_entry_code
1 AMCSD 0012524
